data_2019598
loop_
_publ_author_name
'Hao, Xiao-Min'
'Chen, Gang'
'Gu, Chang-Sheng'
'Liu, Ji-Wei'

_publ_section_title
;
 A three-dimensional cadmium(II) coordination polymer:
 poly[[[\m-4,4'-(propane-1,3-diyl)dipyridine-\k^2^<i>N</i>:<i>N</i>](\m-3,3'-thiodipropionato-\k^3^<i>O</i>,<i>O</i>':<i>O</i>)cadmium(II)]
 monohydrate]
;
_journal_coeditor_code QS3036
_journal_issue 7
_journal_name_full 'Acta Crystallographica Section C'
_journal_page_first 712
_journal_page_last 714
_journal_paper_doi 10.1107/S2053229614013011
_journal_volume 70
_journal_year 2014
_chemical_formula_iupac '[Cd (C6 H8 O4 S) (C13 H14 N2)], H2 O'
_chemical_formula_moiety 'C19 H22 Cd N2 O4 S, H2 O'
_chemical_formula_sum 'C19 H24 Cd N2 O5 S'
_chemical_formula_weight 504.86
_chemical_name_systematic
;Poly[[[\m-4,4'-(propane-1,3-diyl)dipyridine-\k^2^<i>N</i>:<i>N</i>](\m-3,3'-thiodipropionato-\k^3^<i>O</i>,<i>O</i>':<i>O</i>)cadmium(II)]
monohydrate]
;
_space_group_crystal_system monoclinic
_space_group_IT_number 15
_space_group_name_Hall '-C 2yc'
_space_group_name_H-M_alt 'C 1 2/c 1'
_symmetry_space_group_name_Hall '-C 2yc'
_symmetry_space_group_name_H-M 'C 1 2/c 1'
_atom_sites_solution_hydrogens geom
_atom_sites_solution_primary geom
_atom_sites_solution_secondary difmap
_audit_creation_method SHELXL2013
_cell_angle_alpha 90
_cell_angle_beta 112.7500(10)
_cell_angle_gamma 90
_cell_formula_units_Z 8
_cell_length_a 17.1629(6)
_cell_length_b 16.5904(6)
_cell_length_c 16.1754(6)
_cell_measurement_reflns_used 15661
_cell_measurement_temperature 296(2)
_cell_measurement_theta_max 28.36
_cell_measurement_theta_min 2.46
_cell_volume 4247.4(3)
_computing_cell_refinement 'SAINT (Bruker, 2004)'
_computing_data_collection 'APEX2 (Bruker, 2004)'
_computing_data_reduction 'SAINT (Bruker, 2004)'
_computing_molecular_graphics 'SHELXTL (Sheldrick, 2008)'
_computing_publication_material 'SHELXL2013 (Sheldrick, 2013)'
_computing_structure_refinement 'SHELXL2013 (Sheldrick, 2013)'
_computing_structure_solution 'SHELXS97 (Sheldrick, 2008)'
_diffrn_ambient_temperature 296(2)
_diffrn_detector_area_resol_mean 10.000
_diffrn_measured_fraction_theta_full 0.996
_diffrn_measured_fraction_theta_max 0.994
_diffrn_measurement_device_type 'Bruker P4'
_diffrn_measurement_method \w
_diffrn_radiation_type MoK\a
_diffrn_radiation_wavelength 0.71073
_diffrn_reflns_av_R_equivalents 0.0175
_diffrn_reflns_limit_h_max 20
_diffrn_reflns_limit_h_min -22
_diffrn_reflns_limit_k_max 22
_diffrn_reflns_limit_k_min -22
_diffrn_reflns_limit_l_max 21
_diffrn_reflns_limit_l_min -21
_diffrn_reflns_number 15661
_diffrn_reflns_theta_full 25.242
_diffrn_reflns_theta_max 28.360
_diffrn_reflns_theta_min 2.527
_diffrn_standards_decay_% 0
_diffrn_standards_interval_count 0
_diffrn_standards_interval_time 0
_diffrn_standards_number 0
_exptl_absorpt_coefficient_mu 1.158
_exptl_absorpt_correction_T_max 0.8275
_exptl_absorpt_correction_T_min 0.7931
_exptl_absorpt_correction_type multi-scan
_exptl_absorpt_process_details '(SADABS; Sheldrick, 2000)'
_exptl_crystal_colour colourless
_exptl_crystal_density_diffrn 1.579
_exptl_crystal_description prism
_exptl_crystal_F_000 2048
_exptl_crystal_size_max 0.21
_exptl_crystal_size_mid 0.19
_exptl_crystal_size_min 0.17
_refine_diff_density_max 0.892
_refine_diff_density_min -0.338
_refine_ls_extinction_method none
_refine_ls_goodness_of_fit_ref 1.039
_refine_ls_hydrogen_treatment constr
_refine_ls_matrix_type full
_refine_ls_number_parameters 271
_refine_ls_number_reflns 5270
_refine_ls_number_restraints 0
_refine_ls_restrained_S_all 1.039
_refine_ls_R_factor_all 0.0391
_refine_ls_R_factor_gt 0.0340
_refine_ls_shift/su_max 0.002
_refine_ls_shift/su_mean 0.000
_refine_ls_structure_factor_coef Fsqd
_refine_ls_weighting_details 'w = 1/[\s^2^(Fo^2^)+(0.0690P)^2^+5.3667P] where P=(Fo^2^+2Fc^2^)/3'
_refine_ls_weighting_scheme calc
_refine_ls_wR_factor_gt 0.1045
_refine_ls_wR_factor_ref 0.1093
_reflns_number_gt 4664
_reflns_number_total 5270
_reflns_threshold_expression I>2\s(I)
_cod_data_source_file qs3036sup1.cf
_cod_data_source_block I
_cod_depositor_comments 'Adding full bibliography for 2019598.cif.'
_cod_database_code 2019598
_cod_database_fobs_code 2019598
_shelx_space_group_comment
;
The symmetry employed for this shelxl refinement is uniquely defined by the
following loop, which should always be used as a source of symmetry information
in preference to the above space-group names. They are only intended as
comments.
;
_shelx_estimated_absorpt_t_min 0.784
_shelx_estimated_absorpt_t_max 0.821
_shelxl_version_number 2.013

loop_
_space_group_symop_operation_xyz
'x, y, z'
'-x, y, -z+1/2'
'x+1/2, y+1/2, z'
'-x+1/2, y+1/2, -z+1/2'
'-x, -y, -z'
'x, -y, z-1/2'
'-x+1/2, -y+1/2, -z'
'x+1/2, -y+1/2, z-1/2'

loop_
_atom_site_type_symbol
_atom_site_label
_atom_site_fract_x
_atom_site_fract_y
_atom_site_fract_z
_atom_site_U_iso_or_equiv
_atom_site_adp_type
_atom_site_calc_flag
_atom_site_occupancy
Cd Cd1 0.82876(2) 0.36490(2) 0.33409(2) 0.03904(9) Uani d 1
S S1 0.70735(4) 0.04725(4) 0.52458(5) 0.04021(15) Uani d 1
O O1 0.74434(17) 0.25342(15) 0.35829(18) 0.0655(6) Uani d 1
O O2 0.87942(18) 0.25708(16) 0.4360(2) 0.0704(7) Uani d 1
O O3 0.3962(2) 0.0067(3) 0.3083(3) 0.1346(18) Uani d 1
O O4 0.46305(16) -0.09208(16) 0.3880(2) 0.0674(7) Uani d 1
N N1 0.70307(15) 0.42967(14) 0.24962(15) 0.0411(5) Uani d 1
N N2 0.33264(16) 0.79265(14) 0.21114(16) 0.0439(5) Uani d 1
C C1 0.8091(2) 0.22584(17) 0.4186(2) 0.0471(6) Uani d 1
C C2 0.80242(19) 0.15458(18) 0.4751(2) 0.0451(6) Uani d 1
H H2A 0.8441 0.1145 0.4767 0.054 Uiso calc 1
H H2B 0.8160 0.1729 0.5361 0.054 Uiso calc 1
C C3 0.7164(2) 0.11553(19) 0.4410(2) 0.0463(6) Uani d 1
H H3A 0.7077 0.0860 0.3864 0.056 Uiso calc 1
H H3B 0.6731 0.1568 0.4271 0.056 Uiso calc 1
C C4 0.61832(19) -0.01437(18) 0.4574(2) 0.0497(7) Uani d 1
H H4A 0.6346 -0.0461 0.4163 0.060 Uiso calc 1
H H4B 0.6056 -0.0516 0.4968 0.060 Uiso calc 1
C C5 0.53858(19) 0.03222(19) 0.4036(2) 0.0512(7) Uani d 1
H H5A 0.5473 0.0613 0.3559 0.061 Uiso calc 1
H H5B 0.5279 0.0716 0.4423 0.061 Uiso calc 1
C C6 0.4610(2) -0.0225(2) 0.3627(2) 0.0557(8) Uani d 1
C C7 0.6300(2) 0.3896(2) 0.2218(2) 0.0512(7) Uani d 1
H H7A 0.6319 0.3343 0.2313 0.061 Uiso calc 1
C C8 0.5522(2) 0.4251(2) 0.1799(2) 0.0541(7) Uani d 1
H H8A 0.5035 0.3938 0.1616 0.065 Uiso calc 1
C C9 0.54651(19) 0.5056(2) 0.16520(18) 0.0482(7) Uani d 1
C C10 0.6218(2) 0.5486(2) 0.1922(2) 0.0574(8) Uani d 1
H H10A 0.6209 0.6038 0.1820 0.069 Uiso calc 1
C C11 0.6989(2) 0.50891(19) 0.2345(2) 0.0522(7) Uani d 1
H H11A 0.7487 0.5386 0.2527 0.063 Uiso calc 1
C C12 0.4609(2) 0.5476(2) 0.1242(2) 0.0577(8) Uani d 1
H H12A 0.4170 0.5069 0.1057 0.069 Uiso calc 1
H H12B 0.4530 0.5804 0.1699 0.069 Uiso calc 1
C C13 0.4507(3) 0.5995(3) 0.0458(2) 0.0698(11) Uani d 1
H H13A 0.4565 0.5668 -0.0012 0.084 Uiso calc 1
H H13B 0.4951 0.6399 0.0634 0.084 Uiso calc 1
C C14 0.3633(3) 0.6423(2) 0.0087(2) 0.0637(10) Uani d 1
H H14A 0.3586 0.6742 -0.0433 0.076 Uiso calc 1
H H14B 0.3190 0.6019 -0.0105 0.076 Uiso calc 1
C C15 0.3914(2) 0.80817(19) 0.1785(2) 0.0556(7) Uani d 1
H H15A 0.4270 0.8520 0.2017 0.067 Uiso calc 1
C C16 0.4027(3) 0.7630(2) 0.1124(3) 0.0614(8) Uani d 1
H H16A 0.4444 0.7768 0.0916 0.074 Uiso calc 1
C C17 0.3506(2) 0.69625(18) 0.07712(19) 0.0488(7) Uani d 1
C C18 0.2882(2) 0.6823(2) 0.1088(2) 0.0567(8) Uani d 1
H H18A 0.2509 0.6397 0.0861 0.068 Uiso calc 1
C C19 0.2810(2) 0.7311(2) 0.1740(2) 0.0550(7) Uani d 1
H H19A 0.2375 0.7206 0.1934 0.066 Uiso calc 1
O O1W 0.6056(4) 0.1707(4) 0.2203(5) 0.101(3) Uani d 0.5
O O2W 0.4649(9) 0.2508(6) 0.1241(10) 0.145(8) Uani d 0.3
O O3W 0.5478(10) 0.2287(10) 0.0787(9) 0.090(5) Uani d 0.2

loop_
_atom_site_aniso_label
_atom_site_aniso_U_11
_atom_site_aniso_U_22
_atom_site_aniso_U_33
_atom_site_aniso_U_12
_atom_site_aniso_U_13
_atom_site_aniso_U_23
Cd1 0.03172(13) 0.03323(12) 0.04947(14) -0.00195(6) 0.01273(9) 0.00411(7)
S1 0.0372(3) 0.0352(3) 0.0463(3) -0.0042(2) 0.0140(3) 0.0044(3)
O1 0.0651(15) 0.0583(14) 0.0771(16) 0.0050(12) 0.0318(13) 0.0258(12)
O2 0.0674(16) 0.0571(14) 0.0887(18) -0.0166(12) 0.0322(14) 0.0157(13)
O3 0.0510(18) 0.119(3) 0.176(4) -0.0245(19) -0.020(2) 0.042(3)
O4 0.0505(14) 0.0564(14) 0.0953(19) -0.0206(11) 0.0282(13) -0.0127(13)
N1 0.0376(11) 0.0422(12) 0.0418(11) 0.0040(9) 0.0134(9) 0.0001(9)
N2 0.0442(13) 0.0343(11) 0.0502(13) 0.0033(9) 0.0151(10) 0.0035(9)
C1 0.0583(18) 0.0350(13) 0.0568(16) -0.0045(12) 0.0319(14) 0.0001(12)
C2 0.0441(15) 0.0389(13) 0.0546(16) -0.0039(12) 0.0215(13) 0.0067(12)
C3 0.0479(16) 0.0443(14) 0.0452(14) -0.0055(12) 0.0163(12) 0.0067(12)
C4 0.0414(15) 0.0362(13) 0.0683(19) -0.0082(11) 0.0177(14) -0.0044(13)
C5 0.0409(16) 0.0454(15) 0.0626(18) -0.0064(12) 0.0150(14) 0.0046(13)
C6 0.0374(16) 0.067(2) 0.0623(19) -0.0136(14) 0.0185(14) -0.0045(15)
C7 0.0412(15) 0.0456(15) 0.0593(17) 0.0028(12) 0.0111(13) -0.0048(13)
C8 0.0380(15) 0.0554(17) 0.0604(18) 0.0018(13) 0.0098(13) -0.0058(14)
C9 0.0436(15) 0.0588(17) 0.0363(13) 0.0094(13) 0.0089(11) -0.0017(12)
C10 0.065(2) 0.0438(16) 0.0600(18) 0.0113(14) 0.0201(16) 0.0111(14)
C11 0.0472(17) 0.0473(16) 0.0577(17) 0.0031(13) 0.0156(13) 0.0096(13)
C12 0.0458(17) 0.0567(19) 0.0633(19) 0.0089(14) 0.0132(14) 0.0063(15)
C13 0.082(3) 0.078(3) 0.0451(16) 0.037(2) 0.0205(17) 0.0038(16)
C14 0.068(2) 0.068(2) 0.0396(15) 0.0268(17) 0.0038(15) -0.0016(14)
C15 0.064(2) 0.0409(15) 0.0656(19) -0.0086(14) 0.0285(16) -0.0032(14)
C16 0.071(2) 0.0544(18) 0.068(2) -0.0030(16) 0.0368(18) -0.0034(16)
C17 0.0493(16) 0.0439(15) 0.0427(14) 0.0173(12) 0.0063(12) 0.0052(11)
C18 0.0526(18) 0.0483(16) 0.0584(18) -0.0030(14) 0.0096(14) -0.0085(14)
C19 0.0422(16) 0.0564(18) 0.0638(19) -0.0059(13) 0.0178(14) -0.0068(15)
O1W 0.082(4) 0.063(3) 0.092(4) -0.022(3) -0.040(3) 0.013(3)
O2W 0.120(10) 0.048(5) 0.153(12) 0.014(6) -0.072(9) -0.026(6)
O3W 0.076(9) 0.112(11) 0.066(8) -0.081(9) 0.012(7) -0.019(7)

loop_
_atom_type_symbol
_atom_type_description
_atom_type_scat_dispersion_real
_atom_type_scat_dispersion_imag
_atom_type_scat_source
C C 0.0033 0.0016 'International Tables Vol C Tables 4.2.6.8 and 6.1.1.4'
H H 0.0000 0.0000 'International Tables Vol C Tables 4.2.6.8 and 6.1.1.4'
Cd Cd -0.8075 1.2024 'International Tables Vol C Tables 4.2.6.8 and 6.1.1.4'
N N 0.0061 0.0033 'International Tables Vol C Tables 4.2.6.8 and 6.1.1.4'
O O 0.0106 0.0060 'International Tables Vol C Tables 4.2.6.8 and 6.1.1.4'
S S 0.1246 0.1234 'International Tables Vol C Tables 4.2.6.8 and 6.1.1.4'

loop_
_geom_angle_atom_site_label_1
_geom_angle_atom_site_label_2
_geom_angle_atom_site_label_3
_geom_angle_site_symmetry_1
_geom_angle_site_symmetry_3
_geom_angle
_geom_angle_publ_flag
O4 Cd1 N1 3 . 131.50(10) y
O4 Cd1 N2 3 3_545 97.49(9) y
N1 Cd1 N2 . 3_545 93.56(8) y
O4 Cd1 O2 3 . 85.64(10) y
N1 Cd1 O2 . . 140.31(9) y
N2 Cd1 O2 3_545 . 94.65(9) y
O4 Cd1 O1 3 . 138.93(10) y
N1 Cd1 O1 . . 88.36(8) y
N2 Cd1 O1 3_545 . 87.85(9) y
O2 Cd1 O1 . . 53.30(9) y
O4 Cd1 S1 3 7_656 91.93(7) y
N1 Cd1 S1 . 7_656 78.65(6) y
N2 Cd1 S1 3_545 7_656 170.39(6) y
O2 Cd1 S1 . 7_656 87.98(8) y
O1 Cd1 S1 . 7_656 86.32(7) y
C4 S1 C3 . . 101.59(15) ?
C4 S1 Cd1 . 7_656 111.09(11) y
C3 S1 Cd1 . 7_656 111.71(11) y
C1 O1 Cd1 . . 89.95(19) y
C1 O2 Cd1 . . 95.4(2) y
C6 O4 Cd1 . 3_445 106.2(2) y
C7 N1 C11 . . 116.9(3) y
C7 N1 Cd1 . . 120.4(2) y
C11 N1 Cd1 . . 122.4(2) y
C15 N2 C19 . . 116.3(3) ?
C15 N2 Cd1 . 3_455 120.8(2) y
C19 N2 Cd1 . 3_455 122.8(2) y
O2 C1 O1 . . 121.2(3) ?
O2 C1 C2 . . 118.6(3) ?
O1 C1 C2 . . 120.2(3) ?
C3 C2 C1 . . 113.8(3) ?
C3 C2 H2A . . 108.8 ?
C1 C2 H2A . . 108.8 ?
C3 C2 H2B . . 108.8 ?
C1 C2 H2B . . 108.8 ?
H2A C2 H2B . . 107.7 ?
C2 C3 S1 . . 110.4(2) ?
C2 C3 H3A . . 109.6 ?
S1 C3 H3A . . 109.6 ?
C2 C3 H3B . . 109.6 ?
S1 C3 H3B . . 109.6 ?
H3A C3 H3B . . 108.1 ?
C5 C4 S1 . . 114.9(2) ?
C5 C4 H4A . . 108.5 ?
S1 C4 H4A . . 108.5 ?
C5 C4 H4B . . 108.5 ?
S1 C4 H4B . . 108.5 ?
H4A C4 H4B . . 107.5 ?
C4 C5 C6 . . 112.7(3) ?
C4 C5 H5A . . 109.1 ?
C6 C5 H5A . . 109.1 ?
C4 C5 H5B . . 109.1 ?
C6 C5 H5B . . 109.1 ?
H5A C5 H5B . . 107.8 ?
O3 C6 O4 . . 121.2(3) ?
O3 C6 C5 . . 118.3(4) ?
O4 C6 C5 . . 120.5(3) ?
N1 C7 C8 . . 124.1(3) ?
N1 C7 H7A . . 118.0 ?
C8 C7 H7A . . 118.0 ?
C9 C8 C7 . . 120.0(3) ?
C9 C8 H8A . . 120.0 ?
C7 C8 H8A . . 120.0 ?
C8 C9 C10 . . 117.1(3) ?
C8 C9 C12 . . 121.3(3) ?
C10 C9 C12 . . 121.6(3) ?
C9 C10 C11 . . 120.1(3) ?
C9 C10 H10A . . 120.0 ?
C11 C10 H10A . . 120.0 ?
N1 C11 C10 . . 121.8(3) ?
N1 C11 H11A . . 119.1 ?
C10 C11 H11A . . 119.1 ?
C13 C12 C9 . . 114.4(3) ?
C13 C12 H12A . . 108.7 ?
C9 C12 H12A . . 108.7 ?
C13 C12 H12B . . 108.7 ?
C9 C12 H12B . . 108.7 ?
H12A C12 H12B . . 107.6 ?
C12 C13 C14 . . 111.9(3) ?
C12 C13 H13A . . 109.2 ?
C14 C13 H13A . . 109.2 ?
C12 C13 H13B . . 109.2 ?
C14 C13 H13B . . 109.2 ?
H13A C13 H13B . . 107.9 ?
C17 C14 C13 . . 112.4(3) ?
C17 C14 H14A . . 109.1 ?
C13 C14 H14A . . 109.1 ?
C17 C14 H14B . . 109.1 ?
C13 C14 H14B . . 109.1 ?
H14A C14 H14B . . 107.9 ?
N2 C15 C16 . . 123.8(3) ?
N2 C15 H15A . . 118.1 ?
C16 C15 H15A . . 118.1 ?
C15 C16 C17 . . 119.2(3) ?
C15 C16 H16A . . 120.4 ?
C17 C16 H16A . . 120.4 ?
C18 C17 C16 . . 116.6(3) ?
C18 C17 C14 . . 122.1(3) ?
C16 C17 C14 . . 121.3(3) ?
C17 C18 C19 . . 120.2(3) ?
C17 C18 H18A . . 119.9 ?
C19 C18 H18A . . 119.9 ?
N2 C19 C18 . . 123.7(3) ?
N2 C19 H19A . . 118.1 ?
C18 C19 H19A . . 118.1 ?

loop_
_geom_bond_atom_site_label_1
_geom_bond_atom_site_label_2
_geom_bond_site_symmetry_2
_geom_bond_distance
_geom_bond_publ_flag
Cd1 O4 3 2.242(2) y
Cd1 N1 . 2.323(2) y
Cd1 N2 3_545 2.345(2) y
Cd1 O2 . 2.358(3) y
Cd1 O1 . 2.472(2) y
Cd1 S1 7_656 2.9717(7) y
S1 C4 . 1.810(3) ?
S1 C3 . 1.816(3) ?
S1 Cd1 7_656 2.9716(7) ?
O1 C1 . 1.248(4) ?
O2 C1 . 1.243(4) ?
O3 C6 . 1.220(5) ?
O4 C6 . 1.221(4) ?
O4 Cd1 3_445 2.242(2) ?
N1 C7 . 1.334(4) ?
N1 C11 . 1.334(4) ?
N2 C15 . 1.332(4) ?
N2 C19 . 1.333(4) ?
N2 Cd1 3_455 2.345(2) ?
C1 C2 . 1.526(4) ?
C2 C3 . 1.508(4) ?
C2 H2A . 0.9700 ?
C2 H2B . 0.9700 ?
C3 H3A . 0.9700 ?
C3 H3B . 0.9700 ?
C4 C5 . 1.519(4) ?
C4 H4A . 0.9700 ?
C4 H4B . 0.9700 ?
C5 C6 . 1.534(4) ?
C5 H5A . 0.9700 ?
C5 H5B . 0.9700 ?
C7 C8 . 1.375(4) ?
C7 H7A . 0.9300 ?
C8 C9 . 1.353(5) ?
C8 H8A . 0.9300 ?
C9 C10 . 1.391(5) ?
C9 C12 . 1.526(4) ?
C10 C11 . 1.397(5) ?
C10 H10A . 0.9300 ?
C11 H11A . 0.9300 ?
C12 C13 . 1.486(5) ?
C12 H12A . 0.9700 ?
C12 H12B . 0.9700 ?
C13 C14 . 1.555(5) ?
C13 H13A . 0.9700 ?
C13 H13B . 0.9700 ?
C14 C17 . 1.504(4) ?
C14 H14A . 0.9700 ?
C14 H14B . 0.9700 ?
C15 C16 . 1.379(5) ?
C15 H15A . 0.9300 ?
C16 C17 . 1.400(5) ?
C16 H16A . 0.9300 ?
C17 C18 . 1.373(5) ?
C18 C19 . 1.373(5) ?
C18 H18A . 0.9300 ?
C19 H19A . 0.9300 ?

loop_
_geom_torsion_atom_site_label_1
_geom_torsion_atom_site_label_2
_geom_torsion_atom_site_label_3
_geom_torsion_atom_site_label_4
_geom_torsion_site_symmetry_1
_geom_torsion
Cd1 O2 C1 O1 . 4.1(3)
Cd1 O2 C1 C2 . -173.5(2)
Cd1 O1 C1 O2 . -3.9(3)
Cd1 O1 C1 C2 . 173.7(2)
O2 C1 C2 C3 . -173.0(3)
O1 C1 C2 C3 . 9.3(4)
C1 C2 C3 S1 . -167.3(2)
C4 S1 C3 C2 . -161.8(2)
Cd1 S1 C3 C2 7_656 79.7(2)
C3 S1 C4 C5 . -54.9(3)
Cd1 S1 C4 C5 7_656 64.1(3)
S1 C4 C5 C6 . -168.9(2)
Cd1 O4 C6 O3 3_445 -9.3(5)
Cd1 O4 C6 C5 3_445 166.6(3)
C4 C5 C6 O3 . -170.1(4)
C4 C5 C6 O4 . 13.9(5)
C11 N1 C7 C8 . -0.6(5)
Cd1 N1 C7 C8 . 172.9(3)
N1 C7 C8 C9 . -0.5(5)
C7 C8 C9 C10 . 1.5(5)
C7 C8 C9 C12 . -176.1(3)
C8 C9 C10 C11 . -1.6(5)
C12 C9 C10 C11 . 176.1(3)
C7 N1 C11 C10 . 0.5(5)
Cd1 N1 C11 C10 . -172.8(2)
C9 C10 C11 N1 . 0.6(5)
C8 C9 C12 C13 . -128.5(4)
C10 C9 C12 C13 . 53.9(5)
C9 C12 C13 C14 . -178.5(3)
C12 C13 C14 C17 . 60.6(5)
C19 N2 C15 C16 . -2.3(5)
Cd1 N2 C15 C16 3_455 173.4(3)
N2 C15 C16 C17 . -0.6(6)
C15 C16 C17 C18 . 2.8(5)
C15 C16 C17 C14 . -176.6(3)
C13 C14 C17 C18 . -116.6(4)
C13 C14 C17 C16 . 62.7(5)
C16 C17 C18 C19 . -2.0(5)
C14 C17 C18 C19 . 177.3(3)
C15 N2 C19 C18 . 3.2(5)
Cd1 N2 C19 C18 3_455 -172.4(3)
C17 C18 C19 N2 . -1.0(5)
